data_7119067
loop_
_publ_author_name
'Ming Chen'
'Ning Sun'
'Haoyi Chen'
'Yuanhong Liu'

_publ_section_title
;
 Dioxazoles, a new mild nitrene transfer reagent in gold catalysis: highly
 efficient synthesis of functionalized oxazoles
;
_journal_name_full Chem.Commun.
_journal_page_first 6324
_journal_volume 52
_journal_year 2016
_chemical_absolute_configuration ad
_chemical_formula_sum 'C29 H36 Au F6 N3 O4 S2'
_chemical_formula_weight 865.69
_chemical_name_systematic
; 
 ? 
;
_space_group_crystal_system trigonal
_space_group_IT_number 154
_space_group_name_Hall 'P 32 2"'
_space_group_name_H-M_alt 'P 32 2 1'
_symmetry_space_group_name_Hall 'P 32 2"'
_symmetry_space_group_name_H-M 'P 32 2 1'
_atom_sites_solution_hydrogens geom
_audit_creation_method SHELXL-2013
_audit_update_record
;
2016-02-23 deposited with the CCDC.
2016-04-04 downloaded from the CCDC.
;
_cell_angle_alpha 90
_cell_angle_beta 90
_cell_angle_gamma 120
_cell_formula_units_Z 3
_cell_length_a 11.4418(8)
_cell_length_b 11.4418(8)
_cell_length_c 23.880(3)
_cell_measurement_reflns_used 5319
_cell_measurement_temperature 293(2)
_cell_measurement_theta_max 45.740
_cell_measurement_theta_min 4.451
_cell_volume 2707.4(4)
_computing_cell_refinement 'Bruker SMART'
_computing_data_collection 'Bruker SMART'
_computing_data_reduction 'Bruker SHELXTL'
_computing_molecular_graphics 'Bruker SHELXTL'
_computing_publication_material 'Bruker SHELXTL'
_computing_structure_refinement 'SHELXL-2013 (Sheldrick, 2013)'
_computing_structure_solution 'Bruker SHELXTL'
_diffrn_ambient_temperature 293(2)
_diffrn_measured_fraction_theta_full 1.000
_diffrn_measured_fraction_theta_max 1.000
_diffrn_measurement_device_type 'CCD area detector'
_diffrn_measurement_method 'phi and omega scans'
_diffrn_radiation_type MoK\a
_diffrn_radiation_wavelength 0.71073
_diffrn_reflns_av_R_equivalents 0.0611
_diffrn_reflns_av_unetI/netI 0.0477
_diffrn_reflns_Laue_measured_fraction_full 1.000
_diffrn_reflns_Laue_measured_fraction_max 1.000
_diffrn_reflns_limit_h_max 13
_diffrn_reflns_limit_h_min -14
_diffrn_reflns_limit_k_max 14
_diffrn_reflns_limit_k_min -12
_diffrn_reflns_limit_l_max 29
_diffrn_reflns_limit_l_min -28
_diffrn_reflns_number 16240
_diffrn_reflns_point_group_measured_fraction_full 1.000
_diffrn_reflns_point_group_measured_fraction_max 1.000
_diffrn_reflns_theta_full 25.242
_diffrn_reflns_theta_max 25.955
_diffrn_reflns_theta_min 2.055
_exptl_absorpt_coefficient_mu 4.257
_exptl_absorpt_correction_T_max 0.7456
_exptl_absorpt_correction_T_min 0.3224
_exptl_absorpt_correction_type multi-scan
_exptl_absorpt_process_details sadabs
_exptl_crystal_colour colorless
_exptl_crystal_density_diffrn 1.593
_exptl_crystal_description prismatic
_exptl_crystal_F_000 1284
_exptl_crystal_size_max 0.180
_exptl_crystal_size_mid 0.150
_exptl_crystal_size_min 0.110
_refine_diff_density_max 0.969
_refine_diff_density_min -0.630
_refine_diff_density_rms 0.079
_refine_ls_abs_structure_details
; 
 Flack x determined using 1336 quotients [(I+)-(I-)]/[(I+)+(I-)] 
 (Parsons and Flack (2004), Acta Cryst. A60, s61). 
;
_refine_ls_abs_structure_Flack 0.002(6)
_refine_ls_extinction_coef .
_refine_ls_extinction_method none
_refine_ls_goodness_of_fit_ref 1.006
_refine_ls_hydrogen_treatment constr
_refine_ls_matrix_type full
_refine_ls_number_parameters 209
_refine_ls_number_reflns 3549
_refine_ls_number_restraints 24
_refine_ls_restrained_S_all 1.045
_refine_ls_R_factor_all 0.0313
_refine_ls_R_factor_gt 0.0280
_refine_ls_shift/su_max 0.001
_refine_ls_shift/su_mean 0.000
_refine_ls_structure_factor_coef Fsqd
_refine_ls_weighting_details 'w=1/[\s^2^(Fo^2^)+(0.0247P)^2^] where P=(Fo^2^+2Fc^2^)/3'
_refine_ls_weighting_scheme calc
_refine_ls_wR_factor_gt 0.0610
_refine_ls_wR_factor_ref 0.0620
_reflns_Friedel_coverage 0.734
_reflns_Friedel_fraction_full 1.000
_reflns_Friedel_fraction_max 1.000
_reflns_number_gt 3318
_reflns_number_total 3549
_reflns_threshold_expression 'I > 2\s(I)'
_cod_data_source_file c6cc02776h2.cif
_cod_data_source_block cd15206
_cod_original_cell_volume 2707.4(5)
_cod_database_code 7119067
_shelx_space_group_comment
; 
The symmetry employed for this shelxl refinement is uniquely defined 
by the following loop, which should always be used as a source of 
symmetry information in preference to the above space-group names. 
They are only intended as comments. 
;
_shelx_estimated_absorpt_t_min 0.515
_shelx_estimated_absorpt_t_max 0.652
_shelxl_version_number 2013-4

loop_
_space_group_symop_operation_xyz
'x, y, z'
'-y, x-y, z+2/3'
'-x+y, -x, z+1/3'
'y, x, -z'
'x-y, -y, -z+1/3'
'-x, -x+y, -z+2/3'

loop_
_atom_site_label
_atom_site_type_symbol
_atom_site_fract_x
_atom_site_fract_y
_atom_site_fract_z
_atom_site_U_iso_or_equiv
_atom_site_adp_type
_atom_site_occupancy
_atom_site_site_symmetry_order
_atom_site_calc_flag
_atom_site_refinement_flags_posn
_atom_site_refinement_flags_adp
_atom_site_refinement_flags_occupancy
_atom_site_disorder_assembly
_atom_site_disorder_group
Au1 Au 0.19306(3) 0.19306(3) 0.0000 0.03840(11) Uani 1 2 d S T P . .
S1 S 0.01245(19) -0.13029(18) -0.00563(9) 0.0635(5) Uani 1 1 d . . . . .
F1 F 0.1118(11) -0.0575(11) -0.1043(3) 0.191(4) Uani 1 1 d . U . . .
F2 F -0.1014(10) -0.1662(10) -0.1026(3) 0.170(3) Uani 1 1 d . U . . .
F3 F 0.0059(9) -0.2661(9) -0.0935(4) 0.163(3) Uani 1 1 d . U . . .
N1 N 0.4657(5) 0.4092(5) 0.0380(2) 0.0375(12) Uani 1 1 d . . . . .
N2 N 0.0090(6) 0.0090(6) 0.0000 0.049(2) Uani 1 2 d S T P . .
O1 O 0.1404(6) -0.1048(7) 0.0111(3) 0.096(2) Uani 1 1 d . . . . .
O2 O -0.1040(7) -0.2424(6) 0.0155(3) 0.102(2) Uani 1 1 d . . . . .
C1 C 0.3661(6) 0.3661(6) 0.0000 0.0298(18) Uani 1 2 d S T P . .
C2 C 0.5710(8) 0.5365(6) 0.0230(3) 0.0489(16) Uani 1 1 d . . . . .
H2 H 0.6514 0.5873 0.0424 0.059 Uiso 1 1 calc R U . . .
C3 C 0.4639(5) 0.3333(6) 0.0863(2) 0.0389(11) Uani 1 1 d . . . . .
C4 C 0.5077(7) 0.2389(6) 0.0801(3) 0.0469(15) Uani 1 1 d . . . . .
C5 C 0.5070(8) 0.1712(7) 0.1283(3) 0.065(2) Uani 1 1 d . . . . .
H5 H 0.5358 0.1084 0.1262 0.078 Uiso 1 1 calc R U . . .
C6 C 0.4658(10) 0.1932(8) 0.1782(4) 0.075(2) Uani 1 1 d . . . . .
H6 H 0.4686 0.1472 0.2098 0.090 Uiso 1 1 calc R U . . .
C7 C 0.4200(8) 0.2830(8) 0.1825(3) 0.069(2) Uani 1 1 d . . . . .
H7 H 0.3892 0.2948 0.2169 0.082 Uiso 1 1 calc R U . . .
C8 C 0.4187(7) 0.3563(7) 0.1368(3) 0.0493(16) Uani 1 1 d . . . . .
C9 C 0.3736(9) 0.4615(9) 0.1416(3) 0.065(2) Uani 1 1 d . . . . .
H9 H 0.3631 0.4867 0.1034 0.078 Uiso 1 1 calc R U . . .
C10 C 0.4803(13) 0.5881(12) 0.1705(6) 0.144(6) Uani 1 1 d . . . . .
H10A H 0.4484 0.6510 0.1743 0.216 Uiso 1 1 calc R U . . .
H10B H 0.5615 0.6282 0.1485 0.216 Uiso 1 1 calc R U . . .
H10C H 0.4985 0.5653 0.2069 0.216 Uiso 1 1 calc R U . . .
C11 C 0.2403(14) 0.4056(15) 0.1700(6) 0.147(6) Uani 1 1 d . U . . .
H11A H 0.2462 0.3762 0.2070 0.221 Uiso 1 1 calc R U . . .
H11B H 0.1733 0.3305 0.1489 0.221 Uiso 1 1 calc R U . . .
H11C H 0.2156 0.4742 0.1724 0.221 Uiso 1 1 calc R U . . .
C12 C 0.5545(9) 0.2145(9) 0.0243(3) 0.061(2) Uani 1 1 d . . . . .
H12 H 0.5157 0.2468 -0.0042 0.073 Uiso 1 1 calc R U . . .
C13 C 0.5018(10) 0.0685(10) 0.0113(5) 0.099(4) Uani 1 1 d . . . . .
H13A H 0.5454 0.0341 0.0351 0.149 Uiso 1 1 calc R U . . .
H13B H 0.5202 0.0592 -0.0272 0.149 Uiso 1 1 calc R U . . .
H13C H 0.4062 0.0187 0.0177 0.149 Uiso 1 1 calc R U . . .
C14 C 0.7063(10) 0.3000(11) 0.0176(5) 0.106(4) Uani 1 1 d . . . . .
H14A H 0.7331 0.3936 0.0214 0.158 Uiso 1 1 calc R U . . .
H14B H 0.7319 0.2846 -0.0188 0.158 Uiso 1 1 calc R U . . .
H14C H 0.7500 0.2757 0.0459 0.158 Uiso 1 1 calc R U . . .
C15 C 0.0076(14) -0.1546(11) -0.0813(5) 0.109(4) Uani 1 1 d . . . . .

loop_
_atom_site_aniso_label
_atom_site_aniso_U_11
_atom_site_aniso_U_22
_atom_site_aniso_U_33
_atom_site_aniso_U_23
_atom_site_aniso_U_13
_atom_site_aniso_U_12
Au1 0.02985(13) 0.02985(13) 0.04485(18) 0.00230(8) -0.00230(8) 0.00692(16)
S1 0.0517(12) 0.0377(8) 0.0899(14) 0.0029(8) -0.0057(9) 0.0140(8)
F1 0.222(9) 0.177(7) 0.120(6) -0.004(5) 0.066(6) 0.059(7)
F2 0.200(8) 0.240(9) 0.108(5) -0.053(6) -0.058(5) 0.138(7)
F3 0.202(9) 0.143(6) 0.175(7) -0.067(5) -0.028(5) 0.108(6)
N1 0.031(3) 0.031(2) 0.044(3) 0.000(2) -0.003(2) 0.010(2)
N2 0.030(3) 0.030(3) 0.074(6) 0.005(2) -0.005(2) 0.005(3)
O1 0.068(4) 0.072(4) 0.155(7) -0.004(4) -0.027(4) 0.042(3)
O2 0.082(4) 0.037(3) 0.155(7) 0.026(4) 0.006(4) 0.006(3)
C1 0.021(3) 0.021(3) 0.038(5) -0.0023(18) 0.0023(18) 0.003(3)
C2 0.034(4) 0.037(3) 0.057(4) -0.011(3) -0.003(3) 0.003(3)
C3 0.033(3) 0.040(3) 0.038(3) 0.000(3) -0.003(2) 0.014(3)
C4 0.042(4) 0.043(3) 0.051(4) -0.006(3) -0.004(3) 0.018(3)
C5 0.086(6) 0.052(4) 0.071(5) 0.001(4) -0.008(4) 0.045(4)
C6 0.112(7) 0.059(5) 0.053(5) 0.010(4) -0.006(5) 0.041(5)
C7 0.091(6) 0.071(5) 0.039(4) 0.003(4) 0.005(4) 0.036(5)
C8 0.048(4) 0.052(4) 0.046(4) -0.006(3) -0.002(3) 0.024(3)
C9 0.077(5) 0.082(6) 0.055(4) -0.005(4) 0.007(4) 0.054(5)
C10 0.148(11) 0.105(9) 0.217(17) -0.078(11) -0.061(11) 0.092(9)
C11 0.124(9) 0.154(11) 0.194(12) 0.016(9) 0.051(8) 0.092(9)
C12 0.064(6) 0.066(5) 0.058(4) -0.014(4) -0.004(4) 0.037(5)
C13 0.087(7) 0.081(7) 0.116(8) -0.040(7) 0.011(6) 0.031(6)
C14 0.079(7) 0.110(9) 0.107(8) -0.028(7) 0.019(6) 0.032(6)
C15 0.144(13) 0.085(7) 0.110(9) -0.027(6) -0.020(8) 0.066(9)

loop_
_atom_type_symbol
_atom_type_description
_atom_type_scat_dispersion_real
_atom_type_scat_dispersion_imag
_atom_type_scat_source
C C 0.0033 0.0016 'International Tables Vol C Tables 4.2.6.8 and 6.1.1.4'
H H 0.0000 0.0000 'International Tables Vol C Tables 4.2.6.8 and 6.1.1.4'
N N 0.0061 0.0033 'International Tables Vol C Tables 4.2.6.8 and 6.1.1.4'
O O 0.0106 0.0060 'International Tables Vol C Tables 4.2.6.8 and 6.1.1.4'
F F 0.0171 0.0103 'International Tables Vol C Tables 4.2.6.8 and 6.1.1.4'
S S 0.1246 0.1234 'International Tables Vol C Tables 4.2.6.8 and 6.1.1.4'
Au Au -2.0133 8.8022 'International Tables Vol C Tables 4.2.6.8 and 6.1.1.4'

loop_
_geom_angle_atom_site_label_1
_geom_angle_atom_site_label_2
_geom_angle_atom_site_label_3
_geom_angle
_geom_angle_site_symmetry_1
_geom_angle_site_symmetry_3
C1 Au1 N2 180.00(3) . .
O1 S1 O2 120.2(5) . .
O1 S1 N2 108.0(4) . .
O2 S1 N2 113.1(4) . .
O1 S1 C15 105.2(6) . .
O2 S1 C15 105.9(5) . .
N2 S1 C15 102.6(4) . .
C1 N1 C2 109.9(5) . .
C1 N1 C3 124.6(5) . .
C2 N1 C3 125.5(5) . .
S1 N2 S1 122.6(5) . 4
S1 N2 Au1 118.7(2) . .
S1 N2 Au1 118.7(2) 4 .
N1 C1 N1 105.2(6) 4 .
N1 C1 Au1 127.4(3) 4 .
N1 C1 Au1 127.4(3) . .
C2 C2 N1 107.5(4) 4 .
C2 C2 H2 126.2 4 .
N1 C2 H2 126.2 . .
C8 C3 C4 123.2(5) . .
C8 C3 N1 118.4(5) . .
C4 C3 N1 118.4(5) . .
C5 C4 C3 115.9(6) . .
C5 C4 C12 122.1(6) . .
C3 C4 C12 121.9(6) . .
C6 C5 C4 122.3(7) . .
C6 C5 H5 118.9 . .
C4 C5 H5 118.9 . .
C5 C6 C7 120.3(7) . .
C5 C6 H6 119.8 . .
C7 C6 H6 119.8 . .
C6 C7 C8 121.3(7) . .
C6 C7 H7 119.4 . .
C8 C7 H7 119.4 . .
C7 C8 C3 117.0(6) . .
C7 C8 C9 121.9(6) . .
C3 C8 C9 121.2(6) . .
C11 C9 C10 111.4(9) . .
C11 C9 C8 111.8(8) . .
C10 C9 C8 110.9(7) . .
C11 C9 H9 107.5 . .
C10 C9 H9 107.5 . .
C8 C9 H9 107.5 . .
C9 C10 H10A 109.5 . .
C9 C10 H10B 109.5 . .
H10A C10 H10B 109.5 . .
C9 C10 H10C 109.5 . .
H10A C10 H10C 109.5 . .
H10B C10 H10C 109.5 . .
C9 C11 H11A 109.5 . .
C9 C11 H11B 109.5 . .
H11A C11 H11B 109.5 . .
C9 C11 H11C 109.5 . .
H11A C11 H11C 109.5 . .
H11B C11 H11C 109.5 . .
C13 C12 C4 113.9(7) . .
C13 C12 C14 112.9(7) . .
C4 C12 C14 111.7(7) . .
C13 C12 H12 105.8 . .
C4 C12 H12 105.8 . .
C14 C12 H12 105.8 . .
C12 C13 H13A 109.5 . .
C12 C13 H13B 109.5 . .
H13A C13 H13B 109.5 . .
C12 C13 H13C 109.5 . .
H13A C13 H13C 109.5 . .
H13B C13 H13C 109.5 . .
C12 C14 H14A 109.5 . .
C12 C14 H14B 109.5 . .
H14A C14 H14B 109.5 . .
C12 C14 H14C 109.5 . .
H14A C14 H14C 109.5 . .
H14B C14 H14C 109.5 . .
F1 C15 F2 110.6(13) . .
F1 C15 F3 107.9(12) . .
F2 C15 F3 105.7(10) . .
F1 C15 S1 110.4(8) . .
F2 C15 S1 111.1(9) . .
F3 C15 S1 110.9(9) . .

loop_
_geom_bond_atom_site_label_1
_geom_bond_atom_site_label_2
_geom_bond_distance
_geom_bond_site_symmetry_2
Au1 C1 1.980(7) .
Au1 N2 2.106(7) .
S1 O1 1.401(6) .
S1 O2 1.402(6) .
S1 N2 1.620(4) .
S1 C15 1.825(12) .
F1 C15 1.277(13) .
F2 C15 1.292(13) .
F3 C15 1.299(12) .
N1 C1 1.343(6) .
N1 C2 1.396(8) .
N1 C3 1.438(7) .
N2 S1 1.620(4) 4
C1 N1 1.343(6) 4
C2 C2 1.292(14) 4
C2 H2 0.9300 .
C3 C8 1.387(8) .
C3 C4 1.407(8) .
C4 C5 1.384(9) .
C4 C12 1.515(9) .
C5 C6 1.352(11) .
C5 H5 0.9300 .
C6 C7 1.372(11) .
C6 H6 0.9300 .
C7 C8 1.381(10) .
C7 H7 0.9300 .
C8 C9 1.533(9) .
C9 C11 1.489(14) .
C9 C10 1.516(12) .
C9 H9 0.9800 .
C10 H10A 0.9600 .
C10 H10B 0.9600 .
C10 H10C 0.9600 .
C11 H11A 0.9600 .
C11 H11B 0.9600 .
C11 H11C 0.9600 .
C12 C13 1.497(12) .
C12 C14 1.517(12) .
C12 H12 0.9800 .
C13 H13A 0.9600 .
C13 H13B 0.9600 .
C13 H13C 0.9600 .
C14 H14A 0.9600 .
C14 H14B 0.9600 .
C14 H14C 0.9600 .

loop_
_geom_hbond_atom_site_label_D
_geom_hbond_atom_site_label_H
_geom_hbond_atom_site_label_A
_geom_hbond_distance_DH
_geom_hbond_distance_HA
_geom_hbond_distance_DA
_geom_hbond_angle_DHA
_geom_hbond_site_symmetry_A
C2 H2 O2 0.93 2.57 3.294(9) 135.3 1_665

loop_
_geom_torsion_atom_site_label_1
_geom_torsion_atom_site_label_2
_geom_torsion_atom_site_label_3
_geom_torsion_atom_site_label_4
_geom_torsion
_geom_torsion_site_symmetry_1
_geom_torsion_site_symmetry_2
_geom_torsion_site_symmetry_3
_geom_torsion_site_symmetry_4
O1 S1 N2 S1 -158.2(4) . . . 4
O2 S1 N2 S1 -22.7(4) . . . 4
C15 S1 N2 S1 90.9(5) . . . 4
O1 S1 N2 Au1 21.8(4) . . . .
O2 S1 N2 Au1 157.3(4) . . . .
C15 S1 N2 Au1 -89.1(5) . . . .
C2 N1 C1 N1 -0.2(4) . . . 4
C3 N1 C1 N1 -179.0(6) . . . 4
C2 N1 C1 Au1 179.8(4) . . . .
C3 N1 C1 Au1 1.0(6) . . . .
C1 N1 C2 C2 0.4(10) . . . 4
C3 N1 C2 C2 179.3(7) . . . 4
C1 N1 C3 C8 -94.6(6) . . . .
C2 N1 C3 C8 86.7(8) . . . .
C1 N1 C3 C4 85.1(6) . . . .
C2 N1 C3 C4 -93.5(7) . . . .
C8 C3 C4 C5 -1.8(9) . . . .
N1 C3 C4 C5 178.5(6) . . . .
C8 C3 C4 C12 179.0(6) . . . .
N1 C3 C4 C12 -0.7(9) . . . .
C3 C4 C5 C6 0.5(11) . . . .
C12 C4 C5 C6 179.7(8) . . . .
C4 C5 C6 C7 1.4(14) . . . .
C5 C6 C7 C8 -2.1(14) . . . .
C6 C7 C8 C3 0.9(12) . . . .
C6 C7 C8 C9 -177.3(8) . . . .
C4 C3 C8 C7 1.1(10) . . . .
N1 C3 C8 C7 -179.1(6) . . . .
C4 C3 C8 C9 179.3(7) . . . .
N1 C3 C8 C9 -1.0(10) . . . .
C7 C8 C9 C11 -50.9(12) . . . .
C3 C8 C9 C11 131.0(8) . . . .
C7 C8 C9 C10 74.1(11) . . . .
C3 C8 C9 C10 -104.0(9) . . . .
C5 C4 C12 C13 44.2(10) . . . .
C3 C4 C12 C13 -136.7(7) . . . .
C5 C4 C12 C14 -85.3(9) . . . .
C3 C4 C12 C14 93.8(9) . . . .
O1 S1 C15 F1 -50.7(11) . . . .
O2 S1 C15 F1 -179.0(10) . . . .
N2 S1 C15 F1 62.2(11) . . . .
O1 S1 C15 F2 -173.8(9) . . . .
O2 S1 C15 F2 57.9(10) . . . .
N2 S1 C15 F2 -60.9(10) . . . .
O1 S1 C15 F3 68.9(10) . . . .
O2 S1 C15 F3 -59.4(11) . . . .
N2 S1 C15 F3 -178.2(9) . . . .
